data_4340836
loop_
_publ_author_name
'Marion, Ronan'
'Sguerra, Fabien'
'Di Meo, Florent'
'Sauvageot, Elodie'
'Lohier, Jean-Fran\,cois'
'Daniellou, Richard'
'Renaud, Jean-Luc'
'Linares, Mathieu'
'Hamel, Matthieu'
'Gaillard, Sylvain'

_publ_section_title
;
 NHC Copper(I) Complexes Bearing Dipyridylamine Ligands: Synthesis,
 Structural, and Photoluminescent Studies.
;
_journal_issue 17
_journal_name_full 'Inorganic chemistry'
_journal_page_first 9181
_journal_page_last 9191
_journal_paper_doi 10.1021/ic501230m
_journal_volume 53
_journal_year 2014
_chemical_formula_moiety 'C37 H46 Cu F6 N4 P'
_chemical_formula_sum 'C37 H46 Cu F6 N4 P'
_chemical_formula_weight 755.29
_chemical_name_systematic
;
 (1,3-bis(2,6-di-iso-propylphenyl)-4,5-dihydroimidazol-2-ylidene)
(1,10-phenanthroline) copper hexafluorophosphate
;
_space_group_crystal_system orthorhombic
_space_group_IT_number 62
_space_group_name_Hall '-P 2ac 2n'
_space_group_name_H-M_alt 'P n m a'
_symmetry_space_group_name_Hall '-P 2ac 2n'
_symmetry_space_group_name_H-M 'P n m a'
_atom_sites_solution_hydrogens geom
_audit_creation_method SHELXL-2013
_cell_angle_alpha 90
_cell_angle_beta 90
_cell_angle_gamma 90
_cell_formula_units_Z 4
_cell_length_a 14.1077(3)
_cell_length_b 14.3299(3)
_cell_length_c 20.8582(5)
_cell_measurement_reflns_used 9956
_cell_measurement_temperature 150(2)
_cell_measurement_theta_max 30.58
_cell_measurement_theta_min 2.43
_cell_volume 4216.73(16)
_computing_cell_refinement 'Bruker SAINT'
_computing_data_collection 'Bruker APEX2'
_computing_data_reduction 'Bruker SAINT'
_computing_molecular_graphics 'Bruker SHELXTL'
_computing_publication_material 'Bruker SHELXTL'
_computing_structure_refinement 'SHELXL-97 (Sheldrick, 2008)'
_computing_structure_solution 'SHELXS-97 (Sheldrick, 2008)'
_diffrn_ambient_temperature 150(2)
_diffrn_measured_fraction_theta_full 0.998
_diffrn_measured_fraction_theta_max 0.999
_diffrn_measurement_device_type 'Bruker APEX-II CCD'
_diffrn_measurement_method '\f and \w scans'
_diffrn_radiation_monochromator graphite
_diffrn_radiation_type MoK\a
_diffrn_radiation_wavelength 0.71073
_diffrn_reflns_av_R_equivalents 0.0290
_diffrn_reflns_av_unetI/netI 0.0188
_diffrn_reflns_Laue_measured_fraction_full 0.998
_diffrn_reflns_Laue_measured_fraction_max 0.999
_diffrn_reflns_limit_h_max 17
_diffrn_reflns_limit_h_min -19
_diffrn_reflns_limit_k_max 19
_diffrn_reflns_limit_k_min -19
_diffrn_reflns_limit_l_max 28
_diffrn_reflns_limit_l_min -28
_diffrn_reflns_number 53196
_diffrn_reflns_point_group_measured_fraction_full 0.998
_diffrn_reflns_point_group_measured_fraction_max 0.999
_diffrn_reflns_theta_full 25.242
_diffrn_reflns_theta_max 29.129
_diffrn_reflns_theta_min 2.429
_diffrn_source 'fine-focus sealed tube'
_exptl_absorpt_coefficient_mu 0.610
_exptl_absorpt_correction_type none
_exptl_crystal_colour yellow
_exptl_crystal_density_diffrn 1.190
_exptl_crystal_description block
_exptl_crystal_F_000 1576
_exptl_crystal_size_max 0.30
_exptl_crystal_size_mid 0.28
_exptl_crystal_size_min 0.22
_platon_squeeze_details
;
;
_refine_diff_density_max 0.673
_refine_diff_density_min -0.395
_refine_diff_density_rms 0.066
_refine_ls_extinction_method none
_refine_ls_goodness_of_fit_ref 1.062
_refine_ls_hydrogen_treatment constr
_refine_ls_matrix_type full
_refine_ls_number_parameters 233
_refine_ls_number_reflns 5892
_refine_ls_number_restraints 0
_refine_ls_restrained_S_all 1.062
_refine_ls_R_factor_all 0.0524
_refine_ls_R_factor_gt 0.0439
_refine_ls_shift/su_max 0.001
_refine_ls_shift/su_mean 0.000
_refine_ls_structure_factor_coef Fsqd
_refine_ls_weighting_details 'w=1/[\s^2^(Fo^2^)+(0.0782P)^2^+2.2088P] where P=(Fo^2^+2Fc^2^)/3'
_refine_ls_weighting_scheme calc
_refine_ls_wR_factor_gt 0.1320
_refine_ls_wR_factor_ref 0.1370
_reflns_Friedel_coverage 0.000
_reflns_number_gt 4939
_reflns_number_total 5892
_reflns_threshold_expression 'I > 2\s(I)'
_cod_data_source_file ic501230m_si_009.cif
_cod_data_source_block '[Cu(SIPr)(L3)][PF6]'
_cod_depositor_comments 'Adding full bibliography for 4340834--4340841.cif.'
_cod_database_code 4340836
_shelx_space_group_comment
;
The symmetry employed for this shelxl refinement is uniquely defined
by the following loop, which should always be used as a source of
symmetry information in preference to the above space-group names.
They are only intended as comments.
;
_shelxl_version_number 2013-4

loop_
_space_group_symop_operation_xyz
'x, y, z'
'x+1/2, -y+1/2, -z+1/2'
'-x, y+1/2, -z'
'-x+1/2, -y, z+1/2'
'-x, -y, -z'
'-x-1/2, y-1/2, z-1/2'
'x, -y-1/2, z'
'x-1/2, y, -z-1/2'

loop_
_atom_site_label
_atom_site_type_symbol
_atom_site_fract_x
_atom_site_fract_y
_atom_site_fract_z
_atom_site_U_iso_or_equiv
_atom_site_adp_type
_atom_site_occupancy
_atom_site_site_symmetry_order
_atom_site_calc_flag
_atom_site_refinement_flags_posn
_atom_site_refinement_flags_adp
_atom_site_refinement_flags_occupancy
Cu1 Cu 0.10741(2) 0.2500 0.29428(2) 0.02284(10) Uani 1 2 d S T P
P1 P 0.41845(7) 0.2500 0.55661(4) 0.0431(2) Uani 1 2 d S T P
F1 F 0.49472(16) 0.17054(16) 0.54686(11) 0.0991(7) Uani 1 1 d . . .
F2 F 0.39933(19) 0.2500 0.48140(11) 0.0685(7) Uani 1 2 d S T P
F3 F 0.33818(14) 0.17187(13) 0.56578(9) 0.0778(5) Uani 1 1 d . . .
F4 F 0.4380(2) 0.2500 0.63133(12) 0.0966(10) Uani 1 2 d S T P
N1 N 0.10346(11) 0.34153(12) 0.21899(7) 0.0291(3) Uani 1 1 d . . .
N2 N 0.11305(9) 0.32520(9) 0.42322(6) 0.0205(3) Uani 1 1 d . . .
C1 C 0.10382(15) 0.43504(14) 0.22324(10) 0.0372(4) Uani 1 1 d . . .
H1 H 0.1072 0.4628 0.2646 0.045 Uiso 1 1 calc R U .
C2 C 0.09949(14) 0.49302(16) 0.17000(10) 0.0397(5) Uani 1 1 d . . .
H2 H 0.1002 0.5590 0.1745 0.048 Uiso 1 1 calc R U .
C3 C 0.09419(14) 0.45160(17) 0.11014(10) 0.0400(5) Uani 1 1 d . . .
H3 H 0.0910 0.4893 0.0727 0.048 Uiso 1 1 calc R U .
C4 C 0.09360(14) 0.35570(17) 0.10485(9) 0.0364(4) Uani 1 1 d . . .
H4 H 0.0898 0.3268 0.0640 0.044 Uiso 1 1 calc R U .
C5 C 0.09873(11) 0.30158(14) 0.16058(8) 0.0263(3) Uani 1 1 d . . .
C6 C 0.11143(15) 0.2500 0.38492(10) 0.0183(4) Uani 1 2 d S T P
C8 C 0.10434(11) 0.41939(11) 0.40088(7) 0.0212(3) Uani 1 1 d . . .
C13 C 0.01332(12) 0.45594(11) 0.39074(8) 0.0254(3) Uani 1 1 d . . .
C12 C 0.00656(15) 0.54942(12) 0.37190(9) 0.0352(4) Uani 1 1 d . . .
H12 H -0.0541 0.5764 0.3650 0.042 Uiso 1 1 calc R U .
C11 C 0.08693(17) 0.60300(13) 0.36328(11) 0.0414(5) Uani 1 1 d . . .
H11 H 0.0810 0.6664 0.3506 0.050 Uiso 1 1 calc R U .
C10 C 0.17613(16) 0.56510(13) 0.37295(9) 0.0365(4) Uani 1 1 d . . .
H10 H 0.2308 0.6026 0.3662 0.044 Uiso 1 1 calc R U .
C9 C 0.18678(13) 0.47226(12) 0.39253(8) 0.0267(3) Uani 1 1 d . . .
C14 C 0.28447(13) 0.43027(14) 0.40228(9) 0.0326(4) Uani 1 1 d . . .
H14 H 0.2770 0.3741 0.4303 0.039 Uiso 1 1 calc R U .
C15 C 0.35287(17) 0.4968(2) 0.43590(12) 0.0545(6) Uani 1 1 d . . .
H15A H 0.3680 0.5490 0.4073 0.082 Uiso 1 1 calc R U .
H15B H 0.4112 0.4634 0.4469 0.082 Uiso 1 1 calc R U .
H15C H 0.3233 0.5208 0.4751 0.082 Uiso 1 1 calc R U .
C16 C 0.32543(16) 0.39766(19) 0.33872(12) 0.0501(6) Uani 1 1 d . . .
H16A H 0.2812 0.3541 0.3183 0.075 Uiso 1 1 calc R U .
H16B H 0.3861 0.3662 0.3463 0.075 Uiso 1 1 calc R U .
H16C H 0.3354 0.4516 0.3106 0.075 Uiso 1 1 calc R U .
C17 C -0.07600(13) 0.39762(13) 0.39842(9) 0.0304(4) Uani 1 1 d . . .
H17 H -0.0565 0.3344 0.4139 0.036 Uiso 1 1 calc R U .
C18 C -0.14346(17) 0.4390(2) 0.44803(12) 0.0515(6) Uani 1 1 d . . .
H18A H -0.1093 0.4494 0.4883 0.077 Uiso 1 1 calc R U .
H18B H -0.1960 0.3956 0.4555 0.077 Uiso 1 1 calc R U .
H18C H -0.1684 0.4985 0.4322 0.077 Uiso 1 1 calc R U .
C19 C -0.12620(17) 0.3848(2) 0.33379(11) 0.0491(6) Uani 1 1 d . . .
H19A H -0.1440 0.4460 0.3166 0.074 Uiso 1 1 calc R U .
H19B H -0.1833 0.3468 0.3398 0.074 Uiso 1 1 calc R U .
H19C H -0.0834 0.3535 0.3037 0.074 Uiso 1 1 calc R U .
C7 C 0.11329(12) 0.30344(11) 0.49247(7) 0.0248(3) Uani 1 1 d . . .
H7A H 0.0562 0.3286 0.5139 0.030 Uiso 1 1 calc R U .
H7B H 0.1706 0.3286 0.5138 0.030 Uiso 1 1 calc R U .

loop_
_atom_site_aniso_label
_atom_site_aniso_U_11
_atom_site_aniso_U_22
_atom_site_aniso_U_33
_atom_site_aniso_U_23
_atom_site_aniso_U_13
_atom_site_aniso_U_12
Cu1 0.03020(17) 0.02562(16) 0.01270(15) 0.000 0.00000(10) 0.000
P1 0.0493(5) 0.0411(4) 0.0390(4) 0.000 -0.0076(4) 0.000
F1 0.0907(14) 0.1019(15) 0.1047(16) 0.0077(12) 0.0001(12) 0.0561(13)
F2 0.107(2) 0.0557(13) 0.0431(12) 0.000 -0.0173(11) 0.000
F3 0.0835(12) 0.0643(10) 0.0857(13) 0.0106(9) -0.0003(10) -0.0202(10)
F4 0.110(2) 0.142(3) 0.0383(12) 0.000 -0.0208(14) 0.000
N1 0.0362(8) 0.0324(7) 0.0187(6) 0.0029(6) 0.0009(6) 0.0007(6)
N2 0.0282(7) 0.0188(6) 0.0145(6) -0.0008(5) -0.0006(5) 0.0019(5)
C1 0.0531(12) 0.0317(9) 0.0268(9) 0.0055(8) 0.0008(8) 0.0004(8)
C2 0.0423(11) 0.0390(10) 0.0378(11) 0.0166(9) 0.0029(8) 0.0020(8)
C3 0.0353(10) 0.0549(13) 0.0297(10) 0.0206(9) 0.0022(7) 0.0021(9)
C4 0.0318(10) 0.0584(13) 0.0190(8) 0.0097(8) 0.0000(7) 0.0004(8)
C5 0.0188(7) 0.0420(10) 0.0180(7) 0.0040(7) 0.0003(6) 0.0009(6)
C6 0.0183(10) 0.0199(9) 0.0167(9) 0.000 0.0008(7) 0.000
C8 0.0305(8) 0.0173(6) 0.0158(6) -0.0020(5) -0.0006(6) 0.0016(6)
C13 0.0307(8) 0.0228(7) 0.0226(7) -0.0033(6) -0.0018(6) 0.0036(6)
C12 0.0434(11) 0.0249(8) 0.0371(10) -0.0004(7) -0.0043(8) 0.0115(7)
C11 0.0612(13) 0.0185(8) 0.0445(11) 0.0049(7) -0.0035(10) 0.0036(8)
C10 0.0468(11) 0.0261(8) 0.0367(10) 0.0048(7) -0.0001(8) -0.0083(8)
C9 0.0333(9) 0.0262(8) 0.0206(7) 0.0006(6) 0.0016(6) -0.0025(7)
C14 0.0285(9) 0.0371(9) 0.0322(9) 0.0057(7) 0.0015(7) -0.0034(7)
C15 0.0355(12) 0.0812(18) 0.0467(13) -0.0246(12) -0.0047(10) -0.0019(11)
C16 0.0368(11) 0.0636(15) 0.0500(13) -0.0221(11) 0.0006(10) 0.0036(10)
C17 0.0274(8) 0.0325(9) 0.0312(9) -0.0056(7) -0.0036(7) 0.0026(7)
C18 0.0391(12) 0.0679(16) 0.0476(12) -0.0212(12) 0.0103(10) -0.0034(11)
C19 0.0420(12) 0.0663(15) 0.0390(11) -0.0139(11) -0.0082(9) -0.0059(11)
C7 0.0360(9) 0.0241(8) 0.0144(7) -0.0011(6) 0.0000(6) -0.0006(6)

loop_
_atom_type_symbol
_atom_type_description
_atom_type_scat_dispersion_real
_atom_type_scat_dispersion_imag
_atom_type_scat_source
C C 0.0033 0.0016 'International Tables Vol C Tables 4.2.6.8 and 6.1.1.4'
H H 0.0000 0.0000 'International Tables Vol C Tables 4.2.6.8 and 6.1.1.4'
N N 0.0061 0.0033 'International Tables Vol C Tables 4.2.6.8 and 6.1.1.4'
F F 0.0171 0.0103 'International Tables Vol C Tables 4.2.6.8 and 6.1.1.4'
P P 0.1023 0.0942 'International Tables Vol C Tables 4.2.6.8 and 6.1.1.4'
Cu Cu 0.3201 1.2651 'International Tables Vol C Tables 4.2.6.8 and 6.1.1.4'

loop_
_geom_angle_atom_site_label_1
_geom_angle_atom_site_label_2
_geom_angle_atom_site_label_3
_geom_angle
_geom_angle_site_symmetry_1
_geom_angle_site_symmetry_3
C6 Cu1 N1 140.15(5) . .
C6 Cu1 N1 140.15(5) . 7_565
N1 Cu1 N1 79.70(9) . 7_565
F1 P1 F1 92.2(2) 7_565 .
F1 P1 F4 90.48(12) 7_565 .
F1 P1 F4 90.47(12) . .
F1 P1 F2 89.33(11) 7_565 .
F1 P1 F2 89.34(11) . .
F4 P1 F2 179.73(17) . .
F1 P1 F3 177.99(13) 7_565 .
F1 P1 F3 89.61(12) . .
F4 P1 F3 90.32(12) . .
F2 P1 F3 89.88(11) . .
F1 P1 F3 89.61(12) 7_565 7_565
F1 P1 F3 177.99(13) . 7_565
F4 P1 F3 90.32(12) . 7_565
F2 P1 F3 89.88(11) . 7_565
F3 P1 F3 88.54(15) . 7_565
C1 N1 C5 118.93(17) . .
C1 N1 Cu1 126.06(14) . .
C5 N1 Cu1 115.00(13) . .
C6 N2 C8 124.16(13) . .
C6 N2 C7 114.37(13) . .
C8 N2 C7 121.11(12) . .
N1 C1 C2 123.0(2) . .
N1 C1 H1 118.5 . .
C2 C1 H1 118.5 . .
C3 C2 C1 117.9(2) . .
C3 C2 H2 121.1 . .
C1 C2 H2 121.1 . .
C4 C3 C2 119.99(18) . .
C4 C3 H3 120.0 . .
C2 C3 H3 120.0 . .
C3 C4 C5 119.06(19) . .
C3 C4 H4 120.5 . .
C5 C4 H4 120.5 . .
N1 C5 C4 121.20(19) . .
N1 C5 C5 115.14(11) . 7_565
C4 C5 C5 123.66(13) . 7_565
N2 C6 N2 106.88(19) . 7_565
N2 C6 Cu1 126.56(9) . .
N2 C6 Cu1 126.56(9) 7_565 .
C9 C8 C13 122.68(15) . .
C9 C8 N2 118.63(14) . .
C13 C8 N2 118.63(15) . .
C12 C13 C8 117.53(17) . .
C12 C13 C17 119.96(16) . .
C8 C13 C17 122.51(15) . .
C11 C12 C13 120.86(18) . .
C11 C12 H12 119.6 . .
C13 C12 H12 119.6 . .
C12 C11 C10 120.58(17) . .
C12 C11 H11 119.7 . .
C10 C11 H11 119.7 . .
C11 C10 C9 120.84(18) . .
C11 C10 H10 119.6 . .
C9 C10 H10 119.6 . .
C8 C9 C10 117.50(17) . .
C8 C9 C14 121.57(15) . .
C10 C9 C14 120.90(17) . .
C9 C14 C16 110.50(16) . .
C9 C14 C15 112.81(17) . .
C16 C14 C15 110.63(17) . .
C9 C14 H14 107.6 . .
C16 C14 H14 107.6 . .
C15 C14 H14 107.6 . .
C14 C15 H15A 109.5 . .
C14 C15 H15B 109.5 . .
H15A C15 H15B 109.5 . .
C14 C15 H15C 109.5 . .
H15A C15 H15C 109.5 . .
H15B C15 H15C 109.5 . .
C14 C16 H16A 109.5 . .
C14 C16 H16B 109.5 . .
H16A C16 H16B 109.5 . .
C14 C16 H16C 109.5 . .
H16A C16 H16C 109.5 . .
H16B C16 H16C 109.5 . .
C13 C17 C18 112.03(16) . .
C13 C17 C19 110.83(17) . .
C18 C17 C19 110.76(18) . .
C13 C17 H17 107.7 . .
C18 C17 H17 107.7 . .
C19 C17 H17 107.7 . .
C17 C18 H18A 109.5 . .
C17 C18 H18B 109.5 . .
H18A C18 H18B 109.5 . .
C17 C18 H18C 109.5 . .
H18A C18 H18C 109.5 . .
H18B C18 H18C 109.5 . .
C17 C19 H19A 109.5 . .
C17 C19 H19B 109.5 . .
H19A C19 H19B 109.5 . .
C17 C19 H19C 109.5 . .
H19A C19 H19C 109.5 . .
H19B C19 H19C 109.5 . .
N2 C7 C7 102.18(8) . 7_565
N2 C7 H7A 111.3 . .
C7 C7 H7A 111.3 7_565 .
N2 C7 H7B 111.3 . .
C7 C7 H7B 111.3 7_565 .
H7A C7 H7B 109.2 . .

loop_
_geom_bond_atom_site_label_1
_geom_bond_atom_site_label_2
_geom_bond_distance
_geom_bond_site_symmetry_2
Cu1 C6 1.891(2) .
Cu1 N1 2.0469(15) .
Cu1 N1 2.0469(15) 7_565
P1 F1 1.5798(19) 7_565
P1 F1 1.5798(19) .
P1 F4 1.583(2) .
P1 F2 1.592(2) .
P1 F3 1.6038(18) .
P1 F3 1.6038(18) 7_565
N1 C1 1.343(3) .
N1 C5 1.348(2) .
N2 C6 1.3415(18) .
N2 C8 1.433(2) .
N2 C7 1.4778(19) .
C1 C2 1.388(3) .
C1 H1 0.9500 .
C2 C3 1.384(3) .
C2 H2 0.9500 .
C3 C4 1.379(4) .
C3 H3 0.9500 .
C4 C5 1.399(2) .
C4 H4 0.9500 .
C5 C5 1.478(4) 7_565
C6 N2 1.3415(18) 7_565
C8 C9 1.399(2) .
C8 C13 1.403(2) .
C13 C12 1.399(2) .
C13 C17 1.521(3) .
C12 C11 1.381(3) .
C12 H12 0.9500 .
C11 C10 1.385(3) .
C11 H11 0.9500 .
C10 C9 1.400(2) .
C10 H10 0.9500 .
C9 C14 1.518(3) .
C14 C16 1.520(3) .
C14 C15 1.527(3) .
C14 H14 1.0000 .
C15 H15A 0.9800 .
C15 H15B 0.9800 .
C15 H15C 0.9800 .
C16 H16A 0.9800 .
C16 H16B 0.9800 .
C16 H16C 0.9800 .
C17 C18 1.526(3) .
C17 C19 1.534(3) .
C17 H17 1.0000 .
C18 H18A 0.9800 .
C18 H18B 0.9800 .
C18 H18C 0.9800 .
C19 H19A 0.9800 .
C19 H19B 0.9800 .
C19 H19C 0.9800 .
C7 C7 1.532(3) 7_565
C7 H7A 0.9900 .
C7 H7B 0.9900 .

loop_
_geom_hbond_atom_site_label_D
_geom_hbond_atom_site_label_H
_geom_hbond_atom_site_label_A
_geom_hbond_distance_DH
_geom_hbond_distance_HA
_geom_hbond_distance_DA
_geom_hbond_angle_DHA
_geom_hbond_site_symmetry_A
C7 H7B F3 0.99 2.60 3.540(3) 158.1 7_565
C7 H7B F3 0.99 2.60 3.540(3) 158.1 7_565
C7 H7B F3 0.99 2.60 3.540(3) 158.1 7_565
C7 H7B F3 0.99 2.60 3.540(3) 158.1 7_565
C7 H7B F3 0.99 2.60 3.540(3) 158.1 7_565
C7 H7B F3 0.99 2.60 3.540(3) 158.1 7_565
C7 H7B F3 0.99 2.60 3.540(3) 158.1 7_565
C7 H7B F3 0.99 2.60 3.540(3) 158.1 7_565

loop_
_geom_torsion_atom_site_label_1
_geom_torsion_atom_site_label_2
_geom_torsion_atom_site_label_3
_geom_torsion_atom_site_label_4
_geom_torsion
_geom_torsion_site_symmetry_1
_geom_torsion_site_symmetry_4
C5 N1 C1 C2 0.0(3) . .
Cu1 N1 C1 C2 -178.94(15) . .
N1 C1 C2 C3 0.3(3) . .
C1 C2 C3 C4 -0.2(3) . .
C2 C3 C4 C5 -0.2(3) . .
C1 N1 C5 C4 -0.4(3) . .
Cu1 N1 C5 C4 178.65(13) . .
C1 N1 C5 C5 179.99(14) . 7_565
Cu1 N1 C5 C5 -0.94(13) . 7_565
C3 C4 C5 N1 0.5(3) . .
C3 C4 C5 C5 -179.93(13) . 7_565
C8 N2 C6 N2 -174.70(10) . 7_565
C7 N2 C6 N2 -1.6(2) . 7_565
C8 N2 C6 Cu1 5.2(3) . .
C7 N2 C6 Cu1 178.28(13) . .
N1 Cu1 C6 N2 -0.3(3) . .
N1 Cu1 C6 N2 -179.57(13) 7_565 .
N1 Cu1 C6 N2 179.57(13) . 7_565
N1 Cu1 C6 N2 0.3(3) 7_565 7_565
C6 N2 C8 C9 -98.4(2) . .
C7 N2 C8 C9 88.97(19) . .
C6 N2 C8 C13 84.1(2) . .
C7 N2 C8 C13 -88.52(18) . .
C9 C8 C13 C12 -0.4(2) . .
N2 C8 C13 C12 176.99(15) . .
C9 C8 C13 C17 178.59(15) . .
N2 C8 C13 C17 -4.0(2) . .
C8 C13 C12 C11 0.4(3) . .
C17 C13 C12 C11 -178.56(18) . .
C13 C12 C11 C10 0.2(3) . .
C12 C11 C10 C9 -0.9(3) . .
C13 C8 C9 C10 -0.3(2) . .
N2 C8 C9 C10 -177.69(15) . .
C13 C8 C9 C14 -178.51(15) . .
N2 C8 C9 C14 4.1(2) . .
C11 C10 C9 C8 1.0(3) . .
C11 C10 C9 C14 179.18(18) . .
C8 C9 C14 C16 95.4(2) . .
C10 C9 C14 C16 -82.8(2) . .
C8 C9 C14 C15 -140.19(18) . .
C10 C9 C14 C15 41.7(2) . .
C12 C13 C17 C18 -59.2(2) . .
C8 C13 C17 C18 121.8(2) . .
C12 C13 C17 C19 65.0(2) . .
C8 C13 C17 C19 -113.9(2) . .
C6 N2 C7 C7 0.99(15) . 7_565
C8 N2 C7 C7 174.30(12) . 7_565

loop_
_platon_squeeze_void_nr
_platon_squeeze_void_average_x
_platon_squeeze_void_average_y
_platon_squeeze_void_average_z
_platon_squeeze_void_volume
_platon_squeeze_void_count_electrons
_platon_squeeze_void_content
1 0.185 0.250 0.788 212 64 ' '
2 -0.185 0.750 0.212 212 64 ' '
3 0.314 0.750 0.289 209 63 ' '
4 0.685 0.250 0.711 209 63 ' '
